data_7027779
loop_
_publ_author_name
'Blake, Alexander J.'
'Hubberstey, Peter'
'Li, Wan-Sheung'
'Quinlan, Daniel J.'
'Russell, Claire E.'
'Sampson, Claire L.'

_publ_section_title
;
 The role of \p--\p stacking interactions in stabilising trigonal planar
 copper(I) in Cu(BF4)--2,9-dimethyl-1,10-phenanthroline--nitrile
 systems&#x2020;
;
_journal_issue 23
_journal_name_full 'Journal of the Chemical Society, Dalton Transactions'
_journal_page_first 4261
_journal_paper_doi 10.1039/a906781g
_journal_year 1999
_chemical_compound_source
;
Treatment of [Cu(NCMe)4][BF4] with dmp and cnge in dichloromethane;
crystallisation by ether diffusion techniques.
;
_chemical_formula_analytical 'C36 H42 B2 Cu2 F8 N12 O1'
_chemical_formula_moiety 'C18 H21 B1 Cu1 F4 N6 O0.5'
_chemical_formula_structural '[Cu(C14H12N2)(C2H4N4)][BF4].0.5C4H10O'
_chemical_formula_sum 'C18 H21 B Cu F4 N6 O0.5'
_chemical_formula_weight 479.75
_chemical_name_systematic
;
(2,9-dimethyl-1,10-phenanthroline)(2-cyanoguanidine)copper(I)
tetrafluoroborate ether adduct (2/1)
;
_space_group_IT_number 60
_symmetry_cell_setting orthorhombic
_symmetry_space_group_name_Hall '-P 2n 2ab'
_symmetry_space_group_name_H-M 'P b c n'
_atom_sites_solution_hydrogens geom
_atom_sites_solution_primary direct
_atom_sites_solution_secondary difmap
_audit_creation_method CRYSTALS
_cell_angle_alpha 90
_cell_angle_beta 90
_cell_angle_gamma 90
_cell_formula_units_Z 8
_cell_length_a 16.547(5)
_cell_length_b 19.404(12)
_cell_length_c 13.657(4)
_cell_measurement_reflns_used 37
_cell_measurement_temperature 210(2)
_cell_measurement_theta_max 14.9
_cell_measurement_theta_min 10.2
_cell_volume 4385(3)
_computing_cell_refinement 'STADI4 (Stoe & Cie 1995a)'
_computing_data_collection 'STADI4 (Stoe & Cie 1995a)'
_computing_data_reduction
;
X-RED (Stoe & Cie, 1995b)
CRYSTALS (Watkin et al, 1996)
;
_computing_molecular_graphics 'CAMERON (Watkin, Prout and Pearce, 1996)'
_computing_publication_material 'CRYSTALS Issue 10 (Watkin et al, 1996)'
_computing_structure_refinement
;
CRYSTALS Issue 10 (Watkin et al, 1996)
;
_computing_structure_solution 'SIR92 (Altomare, et al, 1994)'
_diffrn_ambient_temperature 210(2)
_diffrn_measurement_device 'STOE STADI4 4-circle diffractometer D092'
_diffrn_measurement_method 'omega - theta'
_diffrn_radiation_detector 'NaI (Tl) scintillation counter'
_diffrn_radiation_monochromator 'planar graphite'
_diffrn_radiation_source 'fine-focus sealed tube'
_diffrn_radiation_type 'Mo K\a'
_diffrn_radiation_wavelength 0.71069
_diffrn_reflns_av_R_equivalents 0.03
_diffrn_reflns_limit_h_max 19
_diffrn_reflns_limit_h_min 0
_diffrn_reflns_limit_k_max 23
_diffrn_reflns_limit_k_min 0
_diffrn_reflns_limit_l_max 16
_diffrn_reflns_limit_l_min -3
_diffrn_reflns_number 5480
_diffrn_reflns_theta_max 25.03
_diffrn_reflns_theta_min 2.58
_diffrn_standards_decay_% 2.8
_diffrn_standards_interval_time 60
_diffrn_standards_number 3
_exptl_absorpt_coefficient_mu 1.05
_exptl_absorpt_correction_T_max 0.836
_exptl_absorpt_correction_T_min 0.782
_exptl_absorpt_correction_type empirical
_exptl_crystal_colour yellow
_exptl_crystal_density_diffrn 1.45
_exptl_crystal_description block
_exptl_crystal_F_000 1960
_exptl_crystal_size_max 0.380
_exptl_crystal_size_mid 0.230
_exptl_crystal_size_min 0.150
_refine_diff_density_max 0.63
_refine_diff_density_min -0.61
_refine_ls_extinction_method none
_refine_ls_goodness_of_fit_ref 1.2031
_refine_ls_hydrogen_treatment 'riding model'
_refine_ls_matrix_type full
_refine_ls_number_parameters 276
_refine_ls_number_reflns 3204
_refine_ls_number_restraints 0
_refine_ls_R_factor_all 0.1335
_refine_ls_R_factor_obs 0.0741
_refine_ls_shift/esd_max 0.042163
_refine_ls_structure_factor_coef Fsqd
_refine_ls_weighting_scheme
;
 Three parameter Chebychev
 W = [weight] * [1-(deltaF/6*sigmaF)**2]**2
 using parameters  33.1  41.8  9.24
;
_refine_ls_wR_factor_all 0.1411
_refine_ls_wR_factor_obs 0.0922
_reflns_number_observed 3204
_reflns_number_total 3875
_reflns_observed_criterion >2sigma(I)
_cod_data_source_file 906781gsup1.cif
_cod_data_source_block cucgpm
_cod_depositor_comments
;
The following automatic conversions were performed:

'_symmetry_cell_setting' value 'Orthorhombic ' changed to
'orthorhombic' according to
/home/saulius/struct/CIF-dictionaries/cif_core.dic dictionary named
'cif_core.dic' version 2.4.2 from 2011-04-26.

Automatic conversion script
Id: cif_fix_values 1891 2012-01-12 08:04:46Z andrius 
;
_cod_original_sg_symbol_H-M 'P b c n '
_cod_original_formula_sum 'C18 H21 B1 Cu1 F4 N6 O0.5'
_cod_database_code 7027779

loop_
_symmetry_equiv_pos_as_xyz
x,y,z
-x,-y,-z
-x+1/2,y+1/2,z
x+1/2,-y+1/2,-z
x,-y,z+1/2
-x,y,-z+1/2
-x+1/2,-y+1/2,z+1/2
x+1/2,y+1/2,-z+1/2

loop_
_atom_site_aniso_label
_atom_site_aniso_U_11
_atom_site_aniso_U_22
_atom_site_aniso_U_33
_atom_site_aniso_U_23
_atom_site_aniso_U_13
_atom_site_aniso_U_12
CU1 0.0429(5) 0.1044(8) 0.0729(6) 0.0098(7) -0.0011(5) -0.0046(5)
N1 0.058(4) 0.081(5) 0.059(4) 0.015(4) -0.004(3) 0.004(3)
N2 0.043(3) 0.100(5) 0.039(3) -0.003(3) -0.005(3) -0.001(3)
C1 0.112(8) 0.086(7) 0.113(8) 0.023(7) 0.016(7) 0.002(6)
C2 0.072(5) 0.105(8) 0.071(6) 0.027(6) 0.011(5) 0.005(5)
C3 0.104(8) 0.101(7) 0.098(8) 0.012(6) 0.012(7) 0.025(7)
C4 0.062(6) 0.16(1) 0.101(8) 0.034(8) 0.006(6) 0.041(7)
C5 0.051(5) 0.136(9) 0.059(5) 0.005(6) -0.005(4) 0.020(5)
C6 0.040(4) 0.21(1) 0.070(6) -0.008(8) 0.003(4) 0.017(7)
C7 0.053(5) 0.18(1) 0.063(6) -0.027(7) -0.002(4) -0.027(7)
C8 0.055(5) 0.15(1) 0.045(5) -0.021(6) 0.005(4) -0.021(6)
C9 0.089(7) 0.13(1) 0.071(6) -0.027(7) 0.013(6) -0.040(7)
C10 0.113(8) 0.077(6) 0.090(7) -0.021(6) 0.021(6) -0.030(6)
C11 0.078(6) 0.085(6) 0.063(5) -0.005(5) 0.020(5) -0.009(5)
C12 0.091(6) 0.092(6) 0.075(6) -0.008(5) 0.011(5) 0.019(5)
C13 0.048(4) 0.105(6) 0.037(4) -0.001(4) -0.006(3) -0.018(5)
C14 0.049(4) 0.116(7) 0.046(5) -0.000(5) 0.001(3) -0.001(5)
N21 0.043(3) 0.097(5) 0.127(6) 0.015(5) -0.003(4) -0.021(4)
C21 0.057(4) 0.084(6) 0.070(5) 0.016(5) 0.006(4) -0.014(5)
N22 0.045(3) 0.096(5) 0.114(6) 0.037(5) -0.011(4) -0.007(4)
C22 0.054(4) 0.070(5) 0.081(6) 0.015(4) -0.007(4) 0.011(4)
N23 0.049(4) 0.101(6) 0.120(7) 0.033(5) -0.012(4) -0.013(4)
N24 0.046(3) 0.100(6) 0.129(7) 0.034(5) -0.021(4) -0.014(4)
B1 0.049(5) 0.067(6) 0.109(8) -0.007(6) 0.000(6) 0.005(5)
F11 0.070(3) 0.115(4) 0.160(5) -0.022(4) -0.010(3) -0.029(3)
F12 0.047(2) 0.085(3) 0.180(6) -0.013(4) 0.006(3) 0.006(2)
F13 0.081(4) 0.135(5) 0.204(7) 0.063(6) 0.001(4) -0.008(4)
F14 0.082(4) 0.236(8) 0.148(6) -0.098(6) 0.019(4) -0.020(4)
O31 0.13(1) 0.15(1) 0.19(2) 0.0000 -0.01(1) 0.0000
C32 0.45(5) 0.27(3) 0.20(2) 0.03(2) 0.20(3) 0.15(3)
C33 0.15(2) 0.61(5) 0.20(2) -0.15(3) -0.05(1) 0.14(2)

loop_
_atom_site_label
_atom_site_fract_x
_atom_site_fract_y
_atom_site_fract_z
_atom_site_U_iso_or_equiv
_atom_site_occupancy
_atom_site_thermal_displace_type
CU1 0.83828(5) -0.05369(6) 0.60482(8) 0.0734 1.0000 Uani
N1 0.9365(4) -0.1132(4) 0.6152(5) 0.0660 1.0000 Uani
N2 0.9215(3) 0.0232(4) 0.6161(4) 0.0607 1.0000 Uani
C1 0.8655(6) -0.2218(5) 0.6040(8) 0.1040 1.0000 Uani
C2 0.9416(5) -0.1821(5) 0.6141(7) 0.0827 1.0000 Uani
C3 1.0175(6) -0.2154(5) 0.6219(7) 0.1009 1.0000 Uani
C4 1.0860(6) -0.1785(7) 0.6305(8) 0.1067 1.0000 Uani
C5 1.0823(5) -0.1071(6) 0.6318(6) 0.0822 1.0000 Uani
C6 1.1516(5) -0.0622(7) 0.6404(7) 0.1052 1.0000 Uani
C7 1.1431(5) 0.0066(7) 0.6386(7) 0.0971 1.0000 Uani
C8 1.0666(5) 0.0402(6) 0.6289(6) 0.0841 1.0000 Uani
C9 1.0539(6) 0.1095(6) 0.6296(7) 0.0973 1.0000 Uani
C10 0.9784(6) 0.1371(5) 0.6220(7) 0.0935 1.0000 Uani
C11 0.9126(5) 0.0922(5) 0.6160(6) 0.0756 1.0000 Uani
C12 0.8281(5) 0.1206(4) 0.6119(7) 0.0859 1.0000 Uani
C13 0.9968(4) -0.0023(5) 0.6229(5) 0.0633 1.0000 Uani
C14 1.0059(4) -0.0757(5) 0.6225(5) 0.0704 1.0000 Uani
N21 0.7297(3) -0.0555(4) 0.5853(6) 0.0891 1.0000 Uani
C21 0.6618(5) -0.0545(5) 0.5719(6) 0.0704 1.0000 Uani
N22 0.5844(3) -0.0474(4) 0.5498(6) 0.0849 1.0000 Uani
C22 0.5304(4) -0.0945(4) 0.5763(6) 0.0682 1.0000 Uani
N23 0.5510(4) -0.1500(4) 0.6257(6) 0.0903 1.0000 Uani
N24 0.4545(4) -0.0850(4) 0.5507(6) 0.0918 1.0000 Uani
B1 0.3280(5) -0.2176(5) 0.6797(9) 0.0751 1.0000 Uani
F11 0.2828(3) -0.2720(3) 0.6569(5) 0.1148 1.0000 Uani
F12 0.4090(2) -0.2312(3) 0.6782(5) 0.1044 1.0000 Uani
F13 0.3152(3) -0.1686(3) 0.6066(6) 0.1400 1.0000 Uani
F14 0.3058(3) -0.1911(4) 0.7647(5) 0.1553 1.0000 Uani
O31 1.0000 -0.3861(8) 0.7500 0.1596 1.0000 Uani
C32 1.069(1) -0.414(1) 0.737(2) 0.3055 1.0000 Uani
C33 1.1318(9) -0.402(1) 0.709(1) 0.3190 1.0000 Uani
H11 0.8763(6) -0.2725(5) 0.6034(8) 0.0991 1.0000 Uiso
H12 0.8294(6) -0.2103(5) 0.6603(8) 0.0991 1.0000 Uiso
H13 0.8386(6) -0.2082(5) 0.5413(8) 0.0991 1.0000 Uiso
H3 1.0201(6) -0.2669(5) 0.6220(7) 0.0953 1.0000 Uiso
H4 1.1395(6) -0.2021(7) 0.6359(8) 0.0934 1.0000 Uiso
H6 1.2067(5) -0.0827(7) 0.6482(7) 0.0786 1.0000 Uiso
H7 1.1928(5) 0.0358(7) 0.6432(7) 0.0821 1.0000 Uiso
H9 1.1019(6) 0.1407(6) 0.6339(7) 0.0880 1.0000 Uiso
H10 0.9704(6) 0.1881(5) 0.6219(7) 0.0908 1.0000 Uiso
H121 0.8309(5) 0.1721(4) 0.6125(7) 0.0784 1.0000 Uiso
H122 0.7964(5) 0.1043(4) 0.6699(7) 0.0784 1.0000 Uiso
H123 0.8010(5) 0.1048(4) 0.5504(7) 0.0784 1.0000 Uiso
H231 0.6087(4) -0.1570(4) 0.6454(6) 0.0500 1.0000 Uiso
H232 0.5093(4) -0.1849(4) 0.6439(6) 0.0500 1.0000 Uiso
H241 0.4112(4) -0.1189(4) 0.5677(6) 0.0500 1.0000 Uiso
H242 0.4407(4) -0.0422(4) 0.5133(6) 0.0500 1.0000 Uiso
H321 1.082(1) -0.436(1) 0.801(2) 0.0500 1.0000 Uiso
H322 1.057(1) -0.450(1) 0.688(2) 0.0500 1.0000 Uiso
H331 1.1772(9) -0.435(1) 0.703(1) 0.0500 1.0000 Uiso
H332 1.1463(9) -0.365(1) 0.758(1) 0.0500 1.0000 Uiso
H333 1.1215(9) -0.380(1) 0.644(1) 0.0500 1.0000 Uiso

loop_
_atom_type_symbol
_atom_type_scat_dispersion_real
_atom_type_scat_dispersion_imag
_atom_type_scat_Cromer_Mann_a1
_atom_type_scat_Cromer_Mann_b1
_atom_type_scat_Cromer_Mann_a2
_atom_type_scat_Cromer_Mann_b2
_atom_type_scat_Cromer_Mann_a3
_atom_type_scat_Cromer_Mann_b3
_atom_type_scat_Cromer_Mann_a4
_atom_type_scat_Cromer_Mann_b4
_atom_type_scat_Cromer_Mann_c
_atom_type_scat_source
'C   ' 0.0020 0.0020 2.3100 20.8439 1.0200 10.2075 1.5886 0.5687 0.8650 51.6512 0.2156 International_Tables_Vol_IV_Table_2.2B
'H   ' 0.0000 0.0000 0.4930 10.5109 0.3229 26.1257 0.1402 3.1424 0.0408 57.7997 0.0030 International_Tables_Vol_IV_Table_2.2B
'N   ' 0.0040 0.0030 12.2126 0.0057 3.1322 9.8933 2.0125 28.9975 1.1663 0.5826 -11.5290 International_Tables_Vol_IV_Table_2.2B
'Cu  ' 0.2630 1.2660 13.3380 3.5828 7.1676 0.2470 5.6158 11.3966 1.6735 64.8126 1.1910 International_Tables_Vol_IV_Table_2.2B
'B   ' 0.0000 0.0010 2.0545 23.2185 1.3326 1.0210 1.0979 60.3498 0.7068 0.1403 -0.1932 International_Tables_Vol_IV_Table_2.2B
'F   ' 0.0140 0.0100 3.5392 10.2825 2.6412 4.2944 1.5170 0.2615 1.0243 26.1476 0.2776 International_Tables_Vol_IV_Table_2.2B
'O   ' 0.0080 0.0060 3.0485 13.2771 2.2868 5.7011 1.5463 0.3239 0.8670 32.9089 0.2508 International_Tables_Vol_IV_Table_2.2B

loop_
_geom_angle_atom_site_label_1
_geom_angle_atom_site_label_2
_geom_angle_atom_site_label_3
_geom_angle_site_symmetry_3
_geom_angle
_geom_angle_publ_flag
N1 CU1 N2 . 82.4(3) yes
N1 CU1 N21 . 143.5(3) yes
N2 CU1 N21 . 133.9(3) yes
CU1 N1 C2 . 128.8(6) yes
CU1 N1 C14 . 112.5(6) yes
C2 N1 C14 . 118.7(7) yes
CU1 N2 C11 . 130.9(6) yes
CU1 N2 C13 . 111.2(6) yes
C11 N2 C13 . 117.9(7) yes
N1 C2 C1 . 117.8(8) yes
N1 C2 C3 . 120.7(9) yes
C1 C2 C3 . 121.5(9) yes
C2 C3 C4 . 120.7(10) yes
C3 C4 C5 . 119.7(9) yes
C4 C5 C6 . 124.7(9) yes
C4 C5 C14 . 118.0(9) yes
C6 C5 C14 . 117.3(10) yes
C5 C6 C7 . 121.0(9) yes
C6 C7 C8 . 123.3(9) yes
C7 C8 C9 . 125.9(10) yes
C7 C8 C13 . 117.4(10) yes
C9 C8 C13 . 116.6(9) yes
C8 C9 C10 . 121.9(10) yes
C9 C10 C11 . 118.3(10) yes
N2 C11 C10 . 122.3(9) yes
N2 C11 C12 . 117.7(8) yes
C10 C11 C12 . 119.9(9) yes
N2 C13 C8 . 122.9(9) yes
N2 C13 C14 . 117.6(7) yes
C8 C13 C14 . 119.5(8) yes
N1 C14 C5 . 122.1(8) yes
N1 C14 C13 . 116.2(7) yes
C5 C14 C13 . 121.6(8) yes
CU1 N21 C21 . 177.8(8) yes
N21 C21 N22 . 173.6(9) yes
C21 N22 C22 . 121.1(7) yes
N22 C22 N23 . 121.9(7) yes
N22 C22 N24 . 118.1(7) yes
N23 C22 N24 . 120.0(8) yes
F11 B1 F12 . 113.2(8) yes
F11 B1 F13 . 106.8(9) yes
F12 B1 F13 . 105.7(8) yes
F11 B1 F14 . 111.0(9) yes
F12 B1 F14 . 111.1(9) yes
F13 B1 F14 . 108.8(8) yes
C32 O31 C32 6_756 130.2(26) yes
O31 C32 C33 . 141.6(27) yes

loop_
_geom_bond_atom_site_label_1
_geom_bond_atom_site_label_2
_geom_bond_site_symmetry_2
_geom_bond_distance
_geom_bond_publ_flag
CU1 N1 . 1.999(6) yes
CU1 N2 . 2.036(6) yes
CU1 N21 . 1.818(6) yes
N1 C2 . 1.34(1) yes
N1 C14 . 1.363(9) yes
N2 C11 . 1.35(1) yes
N2 C13 . 1.344(9) yes
C1 C2 . 1.48(1) yes
C2 C3 . 1.42(1) yes
C3 C4 . 1.35(1) yes
C4 C5 . 1.39(1) yes
C5 C6 . 1.44(1) yes
C5 C14 . 1.41(1) yes
C6 C7 . 1.34(1) yes
C7 C8 . 1.43(1) yes
C8 C9 . 1.36(1) yes
C8 C13 . 1.42(1) yes
C9 C10 . 1.36(1) yes
C10 C11 . 1.40(1) yes
C11 C12 . 1.50(1) yes
C13 C14 . 1.43(1) yes
N21 C21 . 1.137(8) yes
C21 N22 . 1.324(9) yes
N22 C22 . 1.328(9) yes
C22 N23 . 1.315(9) yes
C22 N24 . 1.317(9) yes
B1 F11 . 1.33(1) yes
B1 F12 . 1.37(1) yes
B1 F13 . 1.39(1) yes
B1 F14 . 1.32(1) yes
O31 C32 . 1.27(2) yes
O31 C32 6_756 1.27(2) yes
C32 C33 . 1.14(2) yes
